data_7159400
loop_
_publ_author_name
'Sarkar, Anindita'
'Saha, Moumita'
'Das, Asish R.'

_publ_section_title
;
 Ru(II) catalyzed chelation assisted C(sp<sup>2</sup>)-H bond
 functionalization along with concomitant (4 + 2) annulation.
;
_journal_issue 27
_journal_name_full 'Organic &amp; biomolecular chemistry'
_journal_page_first 5567
_journal_page_last 5586
_journal_paper_doi 10.1039/d3ob00828b
_journal_volume 21
_journal_year 2023
_chemical_formula_moiety 'C21 H17 N O4'
_chemical_formula_sum 'C21 H17 N O4'
_chemical_formula_weight 347.36
_space_group_crystal_system triclinic
_space_group_IT_number 2
_space_group_name_Hall '-P 1'
_space_group_name_H-M_alt 'P -1'
_atom_sites_solution_hydrogens geom
_audit_creation_date 2023-02-10
_audit_creation_method
;
Olex2 1.5-beta
(compiled 2023.01.27 svn.rdd5efbe3 for OlexSys, GUI svn.r6708)
;
_audit_update_record
;
2023-04-17 deposited with the CCDC.	2023-06-08 downloaded from the CCDC.
;
_cell_angle_alpha 81.5610(10)
_cell_angle_beta 75.9980(10)
_cell_angle_gamma 63.7680(10)
_cell_formula_units_Z 2
_cell_length_a 8.2209(3)
_cell_length_b 8.5666(3)
_cell_length_c 13.7435(5)
_cell_measurement_reflns_used 7195
_cell_measurement_temperature 103.00
_cell_measurement_theta_max 66.50
_cell_measurement_theta_min 6.39
_cell_volume 841.53(5)
_computing_cell_refinement 'SAINT V8.38A (Bruker, 2018)'
_computing_data_reduction 'SAINT V8.38A (Bruker, 2018)'
_computing_molecular_graphics 'Olex2 1.5-beta (Dolomanov et al., 2009)'
_computing_publication_material 'Olex2 1.5-beta (Dolomanov et al., 2009)'
_computing_structure_refinement 'SHELXL 2018/3 (Sheldrick, 2015)'
_computing_structure_solution 'SHELXT 2014/5 (Sheldrick, 2014)'
_diffrn_ambient_temperature 103.00
_diffrn_measured_fraction_theta_full 0.913
_diffrn_measured_fraction_theta_max 0.913
_diffrn_measurement_device_type 'Bruker APEX-II CCD'
_diffrn_measurement_method '\f and \w scans'
_diffrn_radiation_type CuK\a
_diffrn_radiation_wavelength 1.54178
_diffrn_reflns_av_R_equivalents 0.0452
_diffrn_reflns_av_unetI/netI 0.0480
_diffrn_reflns_Laue_measured_fraction_full 0.913
_diffrn_reflns_Laue_measured_fraction_max 0.913
_diffrn_reflns_limit_h_max 9
_diffrn_reflns_limit_h_min -9
_diffrn_reflns_limit_k_max 9
_diffrn_reflns_limit_k_min -10
_diffrn_reflns_limit_l_max 16
_diffrn_reflns_limit_l_min -16
_diffrn_reflns_number 9202
_diffrn_reflns_point_group_measured_fraction_full 0.913
_diffrn_reflns_point_group_measured_fraction_max 0.913
_diffrn_reflns_theta_full 66.586
_diffrn_reflns_theta_max 66.586
_diffrn_reflns_theta_min 6.391
_diffrn_source_current 1.2
_diffrn_source_power 0.06
_diffrn_source_voltage 50.0
_diffrn_standards_number 0
_exptl_absorpt_coefficient_mu 0.781
_exptl_absorpt_correction_T_max 0.7528
_exptl_absorpt_correction_T_min 0.5657
_exptl_absorpt_correction_type multi-scan
_exptl_absorpt_process_details
;
SADABS-2016/2 (Bruker,2016/2) was used for absorption correction.
wR2(int) was 0.1244 before and 0.0629 after correction.
The Ratio of minimum to maximum transmission is 0.7515.
The \l/2 correction factor is Not present.
;
_exptl_crystal_colour white
_exptl_crystal_colour_primary white
_exptl_crystal_density_diffrn 1.371
_exptl_crystal_description BLOCK
_exptl_crystal_F_000 364
_exptl_crystal_size_max 0.4
_exptl_crystal_size_mid 0.32
_exptl_crystal_size_min 0.2
_refine_diff_density_max 0.287
_refine_diff_density_min -0.250
_refine_diff_density_rms 0.039
_refine_ls_extinction_coef 0.099(14)
_refine_ls_extinction_expression Fc^*^=kFc[1+0.001xFc^2^\l^3^/sin(2\q)]^-1/4^
_refine_ls_extinction_method 'SHELXL-2018/3 (Sheldrick 2018)'
_refine_ls_goodness_of_fit_ref 1.059
_refine_ls_hydrogen_treatment constr
_refine_ls_matrix_type full
_refine_ls_number_parameters 239
_refine_ls_number_reflns 2713
_refine_ls_number_restraints 0
_refine_ls_restrained_S_all 1.059
_refine_ls_R_factor_all 0.0528
_refine_ls_R_factor_gt 0.0517
_refine_ls_shift/su_max 0.000
_refine_ls_shift/su_mean 0.000
_refine_ls_structure_factor_coef Fsqd
_refine_ls_weighting_details 'w=1/[\s^2^(Fo^2^)+(0.0764P)^2^+0.2964P] where P=(Fo^2^+2Fc^2^)/3'
_refine_ls_weighting_scheme calc
_refine_ls_wR_factor_gt 0.1378
_refine_ls_wR_factor_ref 0.1389
_reflns_Friedel_coverage 0.000
_reflns_number_gt 2624
_reflns_number_total 2713
_reflns_threshold_expression 'I > 2\s(I)'
_cod_data_source_file d3ob00828b2.cif
_cod_data_source_block cu_as1_re_0m_a
_cod_depositor_comments 'Adding full bibliography for 7159400--7159401.cif.'
_cod_database_code 7159400
_shelx_shelxl_version_number 2018/3
_shelx_space_group_comment
;
The symmetry employed for this shelxl refinement is uniquely defined
by the following loop, which should always be used as a source of
symmetry information in preference to the above space-group names.
They are only intended as comments.
;
_shelx_estimated_absorpt_t_max 0.859
_shelx_estimated_absorpt_t_min 0.745
_olex2_refinement_description
;
1. Fixed Uiso
 At 1.2 times of:
  All C(H) groups
 At 1.5 times of:
  All C(H,H,H) groups
2.a Aromatic/amide H refined with riding coordinates:
 C14(H14), C11(H11), C8(H8), C17(H17), C15(H15), C5(H5), C18(H18), C6(H6)
2.b Idealised Me refined as rotating group:
 C20(H20A,H20B,H20C), C21(H21A,H21B,H21C), C19(H19A,H19B,H19C)
;
_olex2_submission_special_instructions 'No special instructions were received'

loop_
_space_group_symop_operation_xyz
'x, y, z'
'-x, -y, -z'

loop_
_atom_site_label
_atom_site_type_symbol
_atom_site_fract_x
_atom_site_fract_y
_atom_site_fract_z
_atom_site_U_iso_or_equiv
_atom_site_adp_type
_atom_site_occupancy
_atom_site_site_symmetry_order
_atom_site_calc_flag
_atom_site_refinement_flags_posn
_atom_site_refinement_flags_adp
_atom_site_refinement_flags_occupancy
_atom_site_disorder_assembly
_atom_site_disorder_group
O4 O 0.41435(14) 0.22373(13) 0.56116(8) 0.0253(3) Uani 1 1 d . . . . .
O1 O 0.14614(13) 0.72557(13) 0.89287(8) 0.0247(3) Uani 1 1 d . . . . .
O2 O 0.06920(13) 0.50608(13) 0.82119(8) 0.0255(3) Uani 1 1 d . . . . .
O3 O 0.14053(15) 0.30747(14) 0.66071(9) 0.0311(3) Uani 1 1 d . . . . .
N1 N 0.26936(16) 0.62711(15) 0.81273(9) 0.0198(3) Uani 1 1 d . . . . .
C9 C 0.6398(2) 0.32868(18) 0.57065(11) 0.0201(3) Uani 1 1 d . . . . .
C2 C 0.3422(2) 0.42167(18) 0.69058(11) 0.0208(3) Uani 1 1 d . . . . .
C10 C 0.5118(2) 0.43024(17) 0.65554(11) 0.0197(3) Uani 1 1 d . . . . .
C1 C 0.21251(19) 0.51581(17) 0.77702(11) 0.0210(4) Uani 1 1 d . . . . .
C14 C 0.64299(18) 0.72682(17) 0.83589(10) 0.0195(3) Uani 1 1 d . . . . .
H14 H 0.732547 0.609271 0.829892 0.023 Uiso 1 1 calc R U . . .
C11 C 0.55538(19) 0.54166(17) 0.70086(10) 0.0191(3) Uani 1 1 d . . . . .
H11 H 0.672358 0.545338 0.677815 0.023 Uiso 1 1 calc R U . . .
C4 C 0.5840(2) 0.22831(18) 0.52626(11) 0.0221(3) Uani 1 1 d . . . . .
C8 C 0.8153(2) 0.32517(18) 0.52961(11) 0.0212(3) Uani 1 1 d . . . . .
H8 H 0.856986 0.390628 0.559302 0.025 Uiso 1 1 calc R U . . .
C12 C 0.43201(19) 0.64344(17) 0.77691(10) 0.0184(3) Uani 1 1 d . . . . .
C17 C 0.3833(2) 1.06969(18) 0.85488(10) 0.0222(3) Uani 1 1 d . . . . .
H17 H 0.293302 1.186933 0.862041 0.027 Uiso 1 1 calc R U . . .
C16 C 0.5599(2) 1.02417(18) 0.87153(10) 0.0218(3) Uani 1 1 d . . . . .
C7 C 0.9293(2) 0.22926(18) 0.44731(11) 0.0230(4) Uani 1 1 d . . . . .
C13 C 0.46743(18) 0.77384(17) 0.81744(10) 0.0185(3) Uani 1 1 d . . . . .
C15 C 0.68791(19) 0.85063(18) 0.86299(10) 0.0213(3) Uani 1 1 d . . . . .
H15 H 0.807773 0.816430 0.875905 0.026 Uiso 1 1 calc R U . . .
C5 C 0.6966(2) 0.12875(18) 0.44457(11) 0.0254(4) Uani 1 1 d . . . . .
H5 H 0.656675 0.060724 0.415856 0.030 Uiso 1 1 calc R U . . .
C18 C 0.33631(19) 0.94738(17) 0.82812(10) 0.0210(3) Uani 1 1 d . . . . .
H18 H 0.215313 0.981161 0.817019 0.025 Uiso 1 1 calc R U . . .
C3 C 0.2861(2) 0.31828(18) 0.64068(11) 0.0237(4) Uani 1 1 d . . . . .
C6 C 0.8673(2) 0.12986(18) 0.40562(11) 0.0253(4) Uani 1 1 d . . . . .
H6 H 0.944543 0.062197 0.349525 0.030 Uiso 1 1 calc R U . . .
C20 C 1.1129(2) 0.23441(19) 0.40247(11) 0.0263(4) Uani 1 1 d . . . . .
H20A H 1.095695 0.331932 0.352703 0.039 Uiso 1 1 calc R U . . .
H20B H 1.197832 0.124976 0.369880 0.039 Uiso 1 1 calc R U . . .
H20C H 1.164750 0.249698 0.455603 0.039 Uiso 1 1 calc R U . . .
C21 C 0.6134(2) 1.15833(19) 0.89667(12) 0.0277(4) Uani 1 1 d . . . . .
H21A H 0.668692 1.204533 0.834743 0.042 Uiso 1 1 calc R U . . .
H21B H 0.703357 1.104188 0.940791 0.042 Uiso 1 1 calc R U . . .
H21C H 0.503100 1.253487 0.930836 0.042 Uiso 1 1 calc R U . . .
C19 C 0.1756(2) 0.6247(2) 0.98626(11) 0.0308(4) Uani 1 1 d . . . . .
H19A H 0.159976 0.518147 0.984773 0.046 Uiso 1 1 calc R U . . .
H19B H 0.085535 0.693696 1.042242 0.046 Uiso 1 1 calc R U . . .
H19C H 0.301181 0.593931 0.995025 0.046 Uiso 1 1 calc R U . . .

loop_
_atom_site_aniso_label
_atom_site_aniso_U_11
_atom_site_aniso_U_22
_atom_site_aniso_U_33
_atom_site_aniso_U_23
_atom_site_aniso_U_13
_atom_site_aniso_U_12
O4 0.0304(6) 0.0249(6) 0.0298(6) -0.0003(4) -0.0127(5) -0.0169(5)
O1 0.0221(5) 0.0257(6) 0.0258(6) -0.0020(4) -0.0038(4) -0.0100(4)
O2 0.0204(5) 0.0253(6) 0.0351(6) 0.0025(4) -0.0089(4) -0.0128(4)
O3 0.0306(6) 0.0355(6) 0.0396(7) 0.0000(5) -0.0146(5) -0.0216(5)
N1 0.0203(6) 0.0197(6) 0.0224(6) 0.0018(5) -0.0078(5) -0.0103(5)
C9 0.0262(7) 0.0175(7) 0.0205(7) 0.0048(5) -0.0129(6) -0.0104(6)
C2 0.0244(7) 0.0186(7) 0.0250(8) 0.0061(6) -0.0143(6) -0.0114(6)
C10 0.0249(7) 0.0174(7) 0.0212(7) 0.0065(5) -0.0135(6) -0.0106(6)
C1 0.0215(7) 0.0185(7) 0.0280(8) 0.0066(6) -0.0145(6) -0.0104(6)
C14 0.0220(7) 0.0200(7) 0.0183(7) 0.0014(5) -0.0067(5) -0.0099(5)
C11 0.0214(7) 0.0196(7) 0.0216(7) 0.0037(5) -0.0096(5) -0.0121(6)
C4 0.0277(7) 0.0187(7) 0.0251(8) 0.0061(6) -0.0148(6) -0.0118(6)
C8 0.0275(8) 0.0185(7) 0.0215(7) 0.0035(5) -0.0123(6) -0.0109(6)
C12 0.0203(7) 0.0183(7) 0.0205(7) 0.0065(5) -0.0116(5) -0.0100(5)
C17 0.0275(7) 0.0173(7) 0.0220(7) 0.0027(5) -0.0074(6) -0.0095(6)
C16 0.0299(8) 0.0243(7) 0.0161(7) 0.0014(5) -0.0055(5) -0.0160(6)
C7 0.0292(8) 0.0189(7) 0.0206(7) 0.0056(5) -0.0125(6) -0.0082(6)
C13 0.0225(7) 0.0201(7) 0.0163(7) 0.0030(5) -0.0065(5) -0.0120(6)
C15 0.0229(7) 0.0257(7) 0.0201(7) 0.0009(5) -0.0080(5) -0.0132(6)
C5 0.0369(8) 0.0190(7) 0.0262(8) 0.0021(6) -0.0168(6) -0.0127(6)
C18 0.0218(7) 0.0212(7) 0.0218(7) 0.0041(5) -0.0089(5) -0.0100(6)
C3 0.0278(8) 0.0214(7) 0.0278(8) 0.0053(6) -0.0156(6) -0.0126(6)
C6 0.0347(8) 0.0190(7) 0.0217(7) 0.0019(5) -0.0122(6) -0.0084(6)
C20 0.0294(8) 0.0268(8) 0.0209(7) 0.0001(6) -0.0068(6) -0.0099(6)
C21 0.0372(9) 0.0256(7) 0.0283(8) 0.0004(6) -0.0099(6) -0.0192(7)
C19 0.0349(8) 0.0403(9) 0.0236(8) 0.0021(6) -0.0057(6) -0.0228(7)

loop_
_atom_type_symbol
_atom_type_description
_atom_type_scat_dispersion_real
_atom_type_scat_dispersion_imag
_atom_type_scat_source
C C 0.0181 0.0091 'International Tables Vol C Tables 4.2.6.8 and 6.1.1.4'
H H 0.0000 0.0000 'International Tables Vol C Tables 4.2.6.8 and 6.1.1.4'
N N 0.0311 0.0180 'International Tables Vol C Tables 4.2.6.8 and 6.1.1.4'
O O 0.0492 0.0322 'International Tables Vol C Tables 4.2.6.8 and 6.1.1.4'

loop_
_geom_angle_atom_site_label_1
_geom_angle_atom_site_label_2
_geom_angle_atom_site_label_3
_geom_angle
_geom_angle_site_symmetry_1
_geom_angle_site_symmetry_3
_geom_angle_publ_flag
C4 O4 C3 123.17(11) . . ?
N1 O1 C19 109.97(10) . . ?
O1 N1 C1 115.19(11) . . ?
C12 N1 O1 118.38(11) . . ?
C12 N1 C1 126.43(12) . . ?
C4 C9 C10 117.90(13) . . ?
C4 C9 C8 117.58(14) . . ?
C8 C9 C10 124.52(13) . . ?
C10 C2 C1 121.51(13) . . ?
C10 C2 C3 121.24(14) . . ?
C1 C2 C3 117.25(13) . . ?
C2 C10 C9 119.42(13) . . ?
C2 C10 C11 119.67(14) . . ?
C11 C10 C9 120.89(13) . . ?
O2 C1 N1 118.97(13) . . ?
O2 C1 C2 128.02(13) . . ?
N1 C1 C2 112.98(12) . . ?
C13 C14 H14 119.8 . . ?
C15 C14 H14 119.8 . . ?
C15 C14 C13 120.46(12) . . ?
C10 C11 H11 119.5 . . ?
C12 C11 C10 120.97(13) . . ?
C12 C11 H11 119.5 . . ?
O4 C4 C9 121.74(13) . . ?
O4 C4 C5 116.53(12) . . ?
C5 C4 C9 121.72(14) . . ?
C9 C8 H8 119.0 . . ?
C7 C8 C9 121.94(13) . . ?
C7 C8 H8 119.0 . . ?
N1 C12 C13 120.39(12) . . ?
C11 C12 N1 118.11(12) . . ?
C11 C12 C13 121.45(12) . . ?
C16 C17 H17 119.3 . . ?
C18 C17 H17 119.3 . . ?
C18 C17 C16 121.36(13) . . ?
C17 C16 C21 121.43(13) . . ?
C15 C16 C17 118.23(13) . . ?
C15 C16 C21 120.33(13) . . ?
C8 C7 C6 118.32(14) . . ?
C8 C7 C20 120.62(13) . . ?
C6 C7 C20 121.05(13) . . ?
C14 C13 C12 118.78(12) . . ?
C14 C13 C18 118.94(12) . . ?
C18 C13 C12 121.96(12) . . ?
C14 C15 C16 121.00(12) . . ?
C14 C15 H15 119.5 . . ?
C16 C15 H15 119.5 . . ?
C4 C5 H5 120.4 . . ?
C6 C5 C4 119.11(13) . . ?
C6 C5 H5 120.4 . . ?
C17 C18 C13 119.98(12) . . ?
C17 C18 H18 120.0 . . ?
C13 C18 H18 120.0 . . ?
O4 C3 C2 116.45(12) . . ?
O3 C3 O4 116.17(12) . . ?
O3 C3 C2 127.38(14) . . ?
C7 C6 H6 119.3 . . ?
C5 C6 C7 121.32(14) . . ?
C5 C6 H6 119.3 . . ?
C7 C20 H20A 109.5 . . ?
C7 C20 H20B 109.5 . . ?
C7 C20 H20C 109.5 . . ?
H20A C20 H20B 109.5 . . ?
H20A C20 H20C 109.5 . . ?
H20B C20 H20C 109.5 . . ?
C16 C21 H21A 109.5 . . ?
C16 C21 H21B 109.5 . . ?
C16 C21 H21C 109.5 . . ?
H21A C21 H21B 109.5 . . ?
H21A C21 H21C 109.5 . . ?
H21B C21 H21C 109.5 . . ?
O1 C19 H19A 109.5 . . ?
O1 C19 H19B 109.5 . . ?
O1 C19 H19C 109.5 . . ?
H19A C19 H19B 109.5 . . ?
H19A C19 H19C 109.5 . . ?
H19B C19 H19C 109.5 . . ?

loop_
_geom_bond_atom_site_label_1
_geom_bond_atom_site_label_2
_geom_bond_distance
_geom_bond_site_symmetry_2
_geom_bond_publ_flag
O4 C4 1.3771(18) . ?
O4 C3 1.3817(19) . ?
O1 N1 1.3885(15) . ?
O1 C19 1.4465(18) . ?
O2 C1 1.2204(17) . ?
O3 C3 1.2034(18) . ?
N1 C1 1.4180(17) . ?
N1 C12 1.3698(18) . ?
C9 C10 1.456(2) . ?
C9 C4 1.400(2) . ?
C9 C8 1.405(2) . ?
C2 C10 1.392(2) . ?
C2 C1 1.451(2) . ?
C2 C3 1.4692(19) . ?
C10 C11 1.4184(19) . ?
C14 H14 0.9500 . ?
C14 C13 1.3939(19) . ?
C14 C15 1.3887(19) . ?
C11 H11 0.9500 . ?
C11 C12 1.362(2) . ?
C4 C5 1.387(2) . ?
C8 H8 0.9500 . ?
C8 C7 1.383(2) . ?
C12 C13 1.4804(19) . ?
C17 H17 0.9500 . ?
C17 C16 1.395(2) . ?
C17 C18 1.386(2) . ?
C16 C15 1.393(2) . ?
C16 C21 1.5072(19) . ?
C7 C6 1.408(2) . ?
C7 C20 1.504(2) . ?
C13 C18 1.4015(19) . ?
C15 H15 0.9500 . ?
C5 H5 0.9500 . ?
C5 C6 1.379(2) . ?
C18 H18 0.9500 . ?
C6 H6 0.9500 . ?
C20 H20A 0.9800 . ?
C20 H20B 0.9800 . ?
C20 H20C 0.9800 . ?
C21 H21A 0.9800 . ?
C21 H21B 0.9800 . ?
C21 H21C 0.9800 . ?
C19 H19A 0.9800 . ?
C19 H19B 0.9800 . ?
C19 H19C 0.9800 . ?

loop_
_geom_torsion_atom_site_label_1
_geom_torsion_atom_site_label_2
_geom_torsion_atom_site_label_3
_geom_torsion_atom_site_label_4
_geom_torsion
_geom_torsion_site_symmetry_1
_geom_torsion_site_symmetry_2
_geom_torsion_site_symmetry_3
_geom_torsion_site_symmetry_4
_geom_torsion_publ_flag
O4 C4 C5 C6 179.24(11) . . . . ?
O1 N1 C1 O2 -4.21(17) . . . . ?
O1 N1 C1 C2 177.46(10) . . . . ?
O1 N1 C12 C11 177.53(10) . . . . ?
O1 N1 C12 C13 -5.02(18) . . . . ?
N1 C12 C13 C14 138.39(13) . . . . ?
N1 C12 C13 C18 -48.21(18) . . . . ?
C9 C10 C11 C12 176.62(11) . . . . ?
C9 C4 C5 C6 -0.5(2) . . . . ?
C9 C8 C7 C6 -1.4(2) . . . . ?
C9 C8 C7 C20 177.33(12) . . . . ?
C2 C10 C11 C12 -1.4(2) . . . . ?
C10 C9 C4 O4 -0.3(2) . . . . ?
C10 C9 C4 C5 179.47(11) . . . . ?
C10 C9 C8 C7 -178.44(12) . . . . ?
C10 C2 C1 O2 -171.99(12) . . . . ?
C10 C2 C1 N1 6.16(19) . . . . ?
C10 C2 C3 O4 3.3(2) . . . . ?
C10 C2 C3 O3 -176.10(13) . . . . ?
C10 C11 C12 N1 4.1(2) . . . . ?
C10 C11 C12 C13 -173.36(11) . . . . ?
C1 N1 C12 C11 -1.4(2) . . . . ?
C1 N1 C12 C13 176.01(11) . . . . ?
C1 C2 C10 C9 177.91(11) . . . . ?
C1 C2 C10 C11 -4.0(2) . . . . ?
C1 C2 C3 O4 -177.38(11) . . . . ?
C1 C2 C3 O3 3.2(2) . . . . ?
C14 C13 C18 C17 1.1(2) . . . . ?
C11 C12 C13 C14 -44.25(18) . . . . ?
C11 C12 C13 C18 129.15(14) . . . . ?
C4 O4 C3 O3 177.12(11) . . . . ?
C4 O4 C3 C2 -2.36(19) . . . . ?
C4 C9 C10 C2 1.3(2) . . . . ?
C4 C9 C10 C11 -176.77(11) . . . . ?
C4 C9 C8 C7 1.1(2) . . . . ?
C4 C5 C6 C7 0.2(2) . . . . ?
C8 C9 C10 C2 -179.17(12) . . . . ?
C8 C9 C10 C11 2.8(2) . . . . ?
C8 C9 C4 O4 -179.89(11) . . . . ?
C8 C9 C4 C5 -0.1(2) . . . . ?
C8 C7 C6 C5 0.7(2) . . . . ?
C12 N1 C1 O2 174.79(12) . . . . ?
C12 N1 C1 C2 -3.54(19) . . . . ?
C12 C13 C18 C17 -172.25(12) . . . . ?
C17 C16 C15 C14 1.8(2) . . . . ?
C16 C17 C18 C13 0.1(2) . . . . ?
C13 C14 C15 C16 -0.5(2) . . . . ?
C15 C14 C13 C12 172.67(12) . . . . ?
C15 C14 C13 C18 -0.9(2) . . . . ?
C18 C17 C16 C15 -1.6(2) . . . . ?
C18 C17 C16 C21 177.58(12) . . . . ?
C3 O4 C4 C9 0.9(2) . . . . ?
C3 O4 C4 C5 -178.83(11) . . . . ?
C3 C2 C10 C9 -2.8(2) . . . . ?
C3 C2 C10 C11 175.24(11) . . . . ?
C3 C2 C1 O2 8.7(2) . . . . ?
C3 C2 C1 N1 -173.15(10) . . . . ?
C20 C7 C6 C5 -178.03(12) . . . . ?
C21 C16 C15 C14 -177.37(12) . . . . ?
C19 O1 N1 C1 84.60(13) . . . . ?
C19 O1 N1 C12 -94.48(13) . . . . ?
